data_4117510
loop_
_publ_author_name
'Marius V. C\^ampian'
'Robin N. Perutz'
'Barbara Procacci'
'Robert J. Thatcher'
'Olga Torres'
'Adrian C. Whitwood'

_publ_contact_author_address
;Department of Chemistry,
University of York,
Heslington,
York
YO10 5DD
UK
;
_publ_contact_author_email robin.perutz@york.ac.uk
_publ_contact_author_fax '+44 1904 432516'
_publ_contact_author_name 'Professor Robin N Perutz'
_publ_contact_author_phone '+44 1904 432549'
_publ_section_title
;
 Selective Photochemistry at Stereogenic Metal and Ligand Centers of
 cis-[Ru(diphosphine)2(H)2]: Preparative, NMR, Solid State, and Laser
 Flash Studies
;
_journal_name_full 'Journal of the American Chemical Society'
_journal_page_first 3480
_journal_page_last 3497
_journal_paper_doi 10.1021/ja210568t
_journal_volume 134
_journal_year 2012
_chemical_absolute_configuration ad
_chemical_formula_moiety 'C32 H68 P4 Ru Si'
_chemical_formula_sum 'C32 H68 P4 Ru Si'
_chemical_formula_weight 705.90
_chemical_name_systematic
;
 ? 
;
_space_group_crystal_system monoclinic
_space_group_IT_number 4
_space_group_name_Hall 'P 2yb'
_space_group_name_H-M_alt 'P 1 21 1'
_symmetry_space_group_name_Hall 'P 2yb'
_symmetry_space_group_name_H-M 'P 1 21 1'
_atom_sites_solution_hydrogens geom
_atom_sites_solution_primary direct
_atom_sites_solution_secondary difmap
_audit_creation_date 2011-10-18
_audit_creation_method
;
  Olex2 1.1
  (compiled 2011.09.07 svn.r1971, GUI svn.r3853)
;
_cell_angle_alpha 90.00
_cell_angle_beta 105.1160(10)
_cell_angle_gamma 90.00
_cell_formula_units_Z 4
_cell_length_a 10.7597(6)
_cell_length_b 17.1350(10)
_cell_length_c 20.2240(11)
_cell_measurement_reflns_used 6780
_cell_measurement_temperature 110(2)
_cell_measurement_theta_max 29.79
_cell_measurement_theta_min 2.29
_cell_volume 3599.6(4)
_computing_cell_refinement 'Bruker SMART'
_computing_data_collection 'Bruker SMART'
_computing_data_reduction 'Bruker SAINT'
_computing_molecular_graphics
;
O. V. Dolomanov, L. J. Bourhis, R. J. Gildea, J. A. K. Howard and H. Puschmann,
OLEX2: a complete structure solution, refinement and analysis program.
J. Appl. Cryst. (2009). 42, 339-341.
;
_computing_publication_material
;
O. V. Dolomanov, L. J. Bourhis, R. J. Gildea, J. A. K. Howard and H. Puschmann,
OLEX2: a complete structure solution, refinement and analysis program.
J. Appl. Cryst. (2009). 42, 339-341.
;
_computing_structure_refinement
;
olex2.refine (L.J. Bourhis, O.V. Dolomanov, R.J. Gildea, J.A.K. Howard,
H. Puschmann, in preparation, 2011)
;
_computing_structure_solution 'SHELXS-97 (Sheldrick, 1997)'
_diffrn_ambient_temperature 110(2)
_diffrn_measured_fraction_theta_full 0.986
_diffrn_measured_fraction_theta_max 0.986
_diffrn_measurement_device_type 'CCD area detector'
_diffrn_measurement_method 'phi and omega scans'
_diffrn_radiation_monochromator graphite
_diffrn_radiation_type MoK\a
_diffrn_radiation_wavelength 0.71073
_diffrn_reflns_av_R_equivalents 0.0280
_diffrn_reflns_av_unetI/netI 0.0463
_diffrn_reflns_limit_h_max 14
_diffrn_reflns_limit_h_min -15
_diffrn_reflns_limit_k_max 24
_diffrn_reflns_limit_k_min -23
_diffrn_reflns_limit_l_max 28
_diffrn_reflns_limit_l_min -28
_diffrn_reflns_number 41336
_diffrn_reflns_theta_full 30.03
_diffrn_reflns_theta_max 30.03
_diffrn_reflns_theta_min 1.58
_diffrn_source 'fine-focus sealed tube'
_exptl_absorpt_coefficient_mu 0.667
_exptl_absorpt_correction_T_max 0.942
_exptl_absorpt_correction_T_min 0.788
_exptl_absorpt_correction_type multi-scan
_exptl_absorpt_process_details 'SADABS v2.10 (Sheldrick)'
_exptl_crystal_colour colourless
_exptl_crystal_density_diffrn 1.303
_exptl_crystal_description block
_exptl_crystal_F_000 1512
_exptl_crystal_size_max 0.25
_exptl_crystal_size_mid 0.14
_exptl_crystal_size_min 0.09
_refine_diff_density_max 1.076
_refine_diff_density_min -0.407
_refine_diff_density_rms 0.073
_refine_ls_abs_structure_details 'Flack H D (1983), Acta Cryst. A39, 876-881'
_refine_ls_abs_structure_Flack -0.034(12)
_refine_ls_extinction_method none
_refine_ls_goodness_of_fit_ref 1.034
_refine_ls_hydrogen_treatment mixed
_refine_ls_matrix_type full
_refine_ls_number_parameters 737
_refine_ls_number_reflns 20034
_refine_ls_number_restraints 17
_refine_ls_restrained_S_all 1.033
_refine_ls_R_factor_all 0.0342
_refine_ls_R_factor_gt 0.0309
_refine_ls_shift/su_max 0.001
_refine_ls_shift/su_mean 0.000
_refine_ls_structure_factor_coef Fsqd
_refine_ls_weighting_details 'calc w=1/[\s^2^(Fo^2^)+(0.0300P)^2^+0.0000P] where P=(Fo^2^+2Fc^2^)/3'
_refine_ls_weighting_scheme calc
_refine_ls_wR_factor_gt 0.0655
_refine_ls_wR_factor_ref 0.0673
_reflns_number_gt 18865
_reflns_number_total 20034
_reflns_threshold_expression >2sigma(I)
_cod_data_source_file ja210568t_si_002_04.cif
_cod_data_source_block L-R,R-Ru1(Et2SiH)(H)
_cod_database_code 4117510

loop_
_space_group_symop_id
_space_group_symop_operation_xyz
1 'x, y, z'
2 '-x, y+1/2, -z'

loop_
_atom_site_label
_atom_site_type_symbol
_atom_site_fract_x
_atom_site_fract_y
_atom_site_fract_z
_atom_site_U_iso_or_equiv
_atom_site_adp_type
_atom_site_occupancy
_atom_site_symmetry_multiplicity
_atom_site_calc_flag
_atom_site_refinement_flags
_atom_site_disorder_assembly
_atom_site_disorder_group
Ru1 Ru 0.386932(16) 0.877068(10) 0.158447(9) 0.01399(4) Uani 1 1 d . B .
P1 P 0.58547(6) 0.93606(4) 0.21283(3) 0.01764(12) Uani 0.838(8) 1 d PD B 1
P1a P 0.58547(6) 0.93606(4) 0.21283(3) 0.01764(12) Uani 0.162(8) 1 d PD B 2
P2 P 0.35195(5) 0.88510(4) 0.26761(3) 0.01673(11) Uani 1 1 d . . .
P3 P 0.43500(6) 0.85326(4) 0.05588(3) 0.01726(12) Uani 1 1 d . . .
P4 P 0.24406(6) 0.96893(4) 0.09427(3) 0.01713(12) Uani 1 1 d . . .
Si1 Si 0.22095(6) 0.77628(4) 0.12492(4) 0.01818(13) Uani 1 1 d . . .
C1 C 0.6269(3) 1.07394(17) 0.13745(16) 0.0320(6) Uani 0.838(8) 1 d PD B 1
C1a C 0.6269(3) 1.07394(17) 0.13745(16) 0.0320(6) Uani 0.162(8) 1 d PD B 2
C2 C 0.6556(2) 1.03632(15) 0.20815(14) 0.0254(6) Uani 0.838(8) 1 d PD B 1
C2a C 0.6556(2) 1.03632(15) 0.20815(14) 0.0254(6) Uani 0.162(8) 1 d PD B 2
C3 C 0.8025(4) 1.0246(3) 0.2358(2) 0.0259(10) Uani 0.838(8) 1 d PD B 1
C3a C 0.7948(18) 1.0232(14) 0.2525(13) 0.0259(10) Uani 0.162(8) 1 d PD B 2
C4 C 0.8361(3) 0.95101(19) 0.2039(2) 0.0281(9) Uani 0.838(8) 1 d PDU B 1
C4a C 0.8498(18) 0.9443(11) 0.2517(13) 0.039(4) Uani 0.162(8) 1 d PDU B 2
C5 C 0.7380(2) 0.88624(15) 0.20717(12) 0.0215(5) Uani 0.838(8) 1 d PD B 1
C5a C 0.7380(2) 0.88624(15) 0.20717(12) 0.0215(5) Uani 0.162(8) 1 d PD B 2
C6 C 0.7911(4) 0.8252(3) 0.2608(3) 0.0362(13) Uani 0.838(8) 1 d PD B 1
C6a C 0.758(3) 0.8127(18) 0.252(2) 0.0362(13) Uani 0.162(8) 1 d PD B 2
C7 C 0.5993(2) 0.93613(17) 0.30616(12) 0.0259(6) Uani 1 1 d . . .
C8 C 0.4688(2) 0.95669(16) 0.31736(13) 0.0229(5) Uani 1 1 d . B .
C9 C 0.1769(2) 0.99903(15) 0.29646(13) 0.0250(5) Uani 1 1 d . . .
C10 C 0.2022(2) 0.91197(14) 0.29317(12) 0.0205(5) Uani 1 1 d . B .
C11 C 0.2114(3) 0.87094(18) 0.36125(14) 0.0324(6) Uani 1 1 d . . .
C12 C 0.2694(3) 0.79072(17) 0.35810(15) 0.0339(7) Uani 1 1 d . . .
C13 C 0.3892(3) 0.80108(16) 0.33054(13) 0.0261(6) Uani 1 1 d . B .
C14 C 0.4323(3) 0.72437(17) 0.30641(15) 0.0382(7) Uani 1 1 d . . .
C15 C 0.5600(3) 0.70530(16) 0.08499(15) 0.0326(6) Uani 1 1 d . . .
C16 C 0.4773(3) 0.75523(15) 0.02791(14) 0.0253(6) Uani 1 1 d . . .
C17 C 0.5504(3) 0.77368(18) -0.02624(14) 0.0308(6) Uani 1 1 d . . .
C18 C 0.6449(3) 0.83841(18) 0.00292(14) 0.0330(7) Uani 1 1 d . . .
C19 C 0.5722(2) 0.90245(17) 0.02995(13) 0.0268(6) Uani 1 1 d . . .
C20 C 0.5335(3) 0.96978(19) -0.02176(16) 0.0378(7) Uani 1 1 d . . .
C21 C 0.2931(2) 0.87846(16) -0.01497(11) 0.0218(5) Uani 1 1 d . . .
C22 C 0.2270(3) 0.95269(16) 0.00027(12) 0.0255(6) Uani 1 1 d . . .
C23 C 0.3250(3) 1.11286(15) 0.16415(14) 0.0256(5) Uani 1 1 d . . .
C24 C 0.2663(2) 1.07771(14) 0.09384(12) 0.0207(5) Uani 1 1 d . . .
C25 C 0.1316(2) 1.10887(15) 0.06093(13) 0.0246(5) Uani 1 1 d . . .
C26 C 0.0408(2) 1.06777(15) 0.09712(14) 0.0237(5) Uani 1 1 d . . .
C27 C 0.0719(2) 0.97986(14) 0.10019(13) 0.0205(5) Uani 1 1 d . . .
C28 C -0.0277(3) 0.93500(17) 0.04605(15) 0.0329(6) Uani 1 1 d . . .
C29 C 0.2219(3) 0.61628(17) 0.07375(17) 0.0374(7) Uani 1 1 d . . .
C30 C 0.2682(3) 0.66734(14) 0.13714(14) 0.0260(6) Uani 1 1 d . B .
C31 C 0.0709(2) 0.77560(15) 0.16023(13) 0.0229(5) Uani 1 1 d . B .
C32 C -0.0356(2) 0.71974(16) 0.12273(15) 0.0278(6) Uani 1 1 d . . .
H1 H 0.472(3) 0.8119(18) 0.1891(14) 0.036(8) Uiso 1 1 d . . .
H1a H 0.146(2) 0.7747(15) 0.0492(13) 0.022(7) Uiso 1 1 d . . .
H1aa H 0.5335 1.0759 0.1176 0.048 Uiso 0.162(8) 1 calc PR B 2
H1ab H 0.6668 1.0431 0.1077 0.048 Uiso 0.162(8) 1 calc PR B 2
H1ac H 0.6618 1.1271 0.1416 0.048 Uiso 0.162(8) 1 calc PR B 2
H1b H 0.5338 1.0814 0.1199 0.048 Uiso 0.838(8) 1 calc PR B 1
H1c H 0.6580 1.0400 0.1062 0.048 Uiso 0.838(8) 1 calc PR B 1
H1d H 0.6703 1.1246 0.1408 0.048 Uiso 0.838(8) 1 calc PR B 1
H2 H 0.6252 1.0720 0.2398 0.030 Uiso 0.838(8) 1 calc PR B 1
H2a H 0.6141 1.0709 0.2360 0.030 Uiso 0.162(8) 1 calc PR B 2
H3a H 0.8494 1.0696 0.2232 0.031 Uiso 0.838(8) 1 calc PR B 1
H3aa H 0.8518 1.0607 0.2373 0.031 Uiso 0.162(8) 1 calc PR B 2
H3ab H 0.7973 1.0363 0.3005 0.031 Uiso 0.162(8) 1 calc PR B 2
H3b H 0.8261 1.0198 0.2863 0.031 Uiso 0.838(8) 1 calc PR B 1
H4a H 0.9237 0.9338 0.2287 0.034 Uiso 0.838(8) 1 calc PR B 1
H4aa H 0.8812 0.9244 0.2991 0.046 Uiso 0.162(8) 1 calc PR B 2
H4ab H 0.9234 0.9462 0.2309 0.046 Uiso 0.162(8) 1 calc PR B 2
H4b H 0.8354 0.9610 0.1556 0.034 Uiso 0.838(8) 1 calc PR B 1
H5 H 0.7179 0.8589 0.1619 0.026 Uiso 0.838(8) 1 calc PR B 1
H5a H 0.7438 0.8769 0.1593 0.026 Uiso 0.162(8) 1 calc PR B 2
H6a H 0.8616 0.7972 0.2488 0.054 Uiso 0.838(8) 1 calc PR B 1
H6aa H 0.8356 0.7851 0.2477 0.054 Uiso 0.162(8) 1 calc PR B 2
H6ab H 0.6834 0.7784 0.2377 0.054 Uiso 0.162(8) 1 calc PR B 2
H6ac H 0.7695 0.8278 0.3002 0.054 Uiso 0.162(8) 1 calc PR B 2
H6b H 0.7228 0.7882 0.2630 0.054 Uiso 0.838(8) 1 calc PR B 1
H6c H 0.8234 0.8505 0.3055 0.054 Uiso 0.838(8) 1 calc PR B 1
H7a H 0.6268 0.8840 0.3257 0.031 Uiso 1 1 calc R A 1
H7b H 0.6645 0.9748 0.3293 0.031 Uiso 1 1 calc R A 1
H8a H 0.4438 1.0104 0.3012 0.028 Uiso 1 1 calc R . .
H8b H 0.4718 0.9535 0.3666 0.028 Uiso 1 1 calc R . .
H9a H 0.0919 1.0072 0.3046 0.038 Uiso 1 1 calc R . .
H9b H 0.1793 1.0235 0.2530 0.038 Uiso 1 1 calc R . .
H9c H 0.2431 1.0225 0.3339 0.038 Uiso 1 1 calc R . .
H10 H 0.1276 0.8888 0.2585 0.025 Uiso 1 1 calc R . .
H11a H 0.2663 0.9015 0.3994 0.039 Uiso 1 1 calc R . .
H11b H 0.1247 0.8659 0.3691 0.039 Uiso 1 1 calc R . .
H12a H 0.2061 0.7561 0.3274 0.041 Uiso 1 1 calc R . .
H12b H 0.2940 0.7669 0.4043 0.041 Uiso 1 1 calc R . .
H13 H 0.4606 0.8190 0.3700 0.031 Uiso 1 1 calc R . .
H14a H 0.4519 0.6871 0.3445 0.057 Uiso 1 1 calc R . .
H14b H 0.5095 0.7330 0.2902 0.057 Uiso 1 1 calc R . .
H14c H 0.3634 0.7034 0.2689 0.057 Uiso 1 1 calc R . .
H15a H 0.5749 0.6543 0.0665 0.049 Uiso 1 1 calc R . .
H15b H 0.5157 0.6982 0.1212 0.049 Uiso 1 1 calc R . .
H15c H 0.6428 0.7313 0.1040 0.049 Uiso 1 1 calc R . .
H16 H 0.3964 0.7263 0.0058 0.030 Uiso 1 1 calc R . .
H17a H 0.5967 0.7268 -0.0357 0.037 Uiso 1 1 calc R . .
H17b H 0.4897 0.7908 -0.0695 0.037 Uiso 1 1 calc R . .
H18a H 0.6824 0.8597 -0.0331 0.040 Uiso 1 1 calc R . .
H18b H 0.7158 0.8179 0.0405 0.040 Uiso 1 1 calc R . .
H19 H 0.6318 0.9243 0.0724 0.032 Uiso 1 1 calc R . .
H20a H 0.6112 0.9951 -0.0282 0.057 Uiso 1 1 calc R . .
H20b H 0.4821 1.0079 -0.0043 0.057 Uiso 1 1 calc R . .
H20c H 0.4828 0.9491 -0.0657 0.057 Uiso 1 1 calc R . .
H21a H 0.3206 0.8859 -0.0576 0.026 Uiso 1 1 calc R . .
H21b H 0.2309 0.8347 -0.0224 0.026 Uiso 1 1 calc R . .
H22a H 0.1343 0.9499 -0.0238 0.031 Uiso 1 1 calc R . .
H22b H 0.2639 0.9980 -0.0183 0.031 Uiso 1 1 calc R . .
H23a H 0.3495 1.1671 0.1590 0.038 Uiso 1 1 calc R . .
H23b H 0.4014 1.0829 0.1874 0.038 Uiso 1 1 calc R . .
H23c H 0.2618 1.1112 0.1913 0.038 Uiso 1 1 calc R . .
H24 H 0.3232 1.0905 0.0633 0.025 Uiso 1 1 calc R . .
H25a H 0.1063 1.0971 0.0113 0.030 Uiso 1 1 calc R . .
H25b H 0.1287 1.1661 0.0671 0.030 Uiso 1 1 calc R . .
H26a H -0.0500 1.0765 0.0715 0.028 Uiso 1 1 calc R . .
H26b H 0.0534 1.0888 0.1440 0.028 Uiso 1 1 calc R . .
H27 H 0.0680 0.9602 0.1461 0.025 Uiso 1 1 calc R . .
H28a H -0.1087 0.9322 0.0596 0.049 Uiso 1 1 calc R . .
H28b H 0.0039 0.8821 0.0418 0.049 Uiso 1 1 calc R . .
H28c H -0.0425 0.9619 0.0019 0.049 Uiso 1 1 calc R . .
H29a H 0.1282 0.6208 0.0565 0.056 Uiso 1 1 calc R . .
H29b H 0.2450 0.5618 0.0857 0.056 Uiso 1 1 calc R . .
H29c H 0.2628 0.6335 0.0383 0.056 Uiso 1 1 calc R . .
H30a H 0.3632 0.6637 0.1528 0.031 Uiso 1 1 calc R . .
H30b H 0.2332 0.6459 0.1740 0.031 Uiso 1 1 calc R . .
H31a H 0.0975 0.7609 0.2093 0.027 Uiso 1 1 calc R . .
H31b H 0.0352 0.8291 0.1573 0.027 Uiso 1 1 calc R . .
H32a H -0.0655 0.7351 0.0745 0.042 Uiso 1 1 calc R . .
H32b H -0.1076 0.7220 0.1439 0.042 Uiso 1 1 calc R . .
H32c H -0.0017 0.6664 0.1258 0.042 Uiso 1 1 calc R . .
Ru2 Ru 0.058641(16) 0.391657(9) 0.353425(8) 0.01235(4) Uani 1 1 d . . .
P5 P -0.12083(6) 0.30977(3) 0.33852(3) 0.01478(12) Uani 1 1 d . . .
P6 P 0.17037(6) 0.27912(3) 0.39736(3) 0.01417(11) Uani 1 1 d . . .
P7 P -0.05426(6) 0.50617(3) 0.32195(3) 0.01677(12) Uani 1 1 d . . .
P8 P 0.11830(6) 0.41048(4) 0.25110(3) 0.01548(12) Uani 1 1 d . . .
Si2 Si 0.23680(6) 0.47350(4) 0.41674(3) 0.01636(13) Uani 1 1 d . . .
C33 C -0.2657(3) 0.31734(16) 0.19755(13) 0.0280(6) Uani 1 1 d . . .
C34 C -0.2334(2) 0.26549(14) 0.26064(13) 0.0199(5) Uani 1 1 d . . .
C35 C -0.3534(2) 0.24380(16) 0.28433(15) 0.0272(6) Uani 1 1 d . . .
C36 C -0.3816(2) 0.31288(18) 0.32577(15) 0.0312(6) Uani 1 1 d . . .
C37 C -0.2560(2) 0.34221(14) 0.37499(12) 0.0195(5) Uani 1 1 d . . .
C38 C -0.2422(3) 0.31767(17) 0.44894(14) 0.0317(6) Uani 1 1 d . . .
C39 C -0.0659(2) 0.21621(13) 0.38318(13) 0.0176(5) Uani 1 1 d . . .
C40 C 0.0619(2) 0.19486(13) 0.36891(12) 0.0169(5) Uani 1 1 d . . .
C41 C 0.1959(4) 0.31768(18) 0.54100(14) 0.0418(8) Uani 1 1 d . . .
C42 C 0.2157(3) 0.25523(15) 0.49238(12) 0.0223(5) Uani 1 1 d . . .
C43 C 0.3554(3) 0.22586(19) 0.50906(14) 0.0352(7) Uani 1 1 d . . .
C44 C 0.3781(3) 0.18647(18) 0.44565(16) 0.0348(7) Uani 1 1 d . . .
C45 C 0.3254(2) 0.24163(14) 0.38577(13) 0.0204(5) Uani 1 1 d . . .
C46 C 0.3199(2) 0.20304(15) 0.31743(14) 0.0250(6) Uani 1 1 d . . .
C47 C -0.1038(3) 0.54516(17) 0.44917(14) 0.0319(6) Uani 1 1 d . . .
C48 C -0.0736(3) 0.58020(15) 0.38577(14) 0.0244(6) Uani 1 1 d . . .
C49 C -0.1840(3) 0.63162(16) 0.34569(15) 0.0348(7) Uani 1 1 d . . .
C50 C -0.2902(3) 0.57692(19) 0.30736(16) 0.0388(7) Uani 1 1 d . . .
C51 C -0.2300(2) 0.51241(15) 0.27236(13) 0.0221(5) Uani 1 1 d . . .
C52 C -0.2569(3) 0.52611(16) 0.19574(14) 0.0301(6) Uani 1 1 d . . .
C53 C 0.0276(2) 0.56287(14) 0.26776(13) 0.0213(5) Uani 1 1 d . . .
C54 C 0.0660(3) 0.51010(15) 0.21593(13) 0.0241(5) Uani 1 1 d . . .
C55 C 0.3634(3) 0.48362(15) 0.25541(14) 0.0256(5) Uani 1 1 d . . .
C56 C 0.2918(2) 0.40550(14) 0.24685(12) 0.0187(5) Uani 1 1 d . . .
C57 C 0.2923(2) 0.36484(17) 0.17876(13) 0.0278(6) Uani 1 1 d . . .
C58 C 0.1591(2) 0.37390(18) 0.12864(12) 0.0285(6) Uani 1 1 d . . .
C59 C 0.0593(2) 0.35576(15) 0.16840(12) 0.0212(5) Uani 1 1 d . . .
C60 C 0.0396(3) 0.26837(15) 0.17594(13) 0.0251(5) Uani 1 1 d . . .
C61 C 0.2557(3) 0.59932(17) 0.51751(16) 0.0358(7) Uani 1 1 d . . .
C62 C 0.2391(3) 0.51126(15) 0.50692(13) 0.0243(5) Uani 1 1 d . . .
C63 C 0.4125(2) 0.43889(15) 0.43363(13) 0.0217(5) Uani 1 1 d . . .
C64 C 0.5131(2) 0.50199(16) 0.46195(15) 0.0306(6) Uani 1 1 d . . .
H2b H 0.017(3) 0.3985(18) 0.4277(14) 0.037(8) Uiso 1 1 d . . .
H2c H 0.242(2) 0.5503(15) 0.3796(14) 0.023(7) Uiso 1 1 d . . .
H33a H -0.2996 0.2853 0.1567 0.042 Uiso 1 1 calc R . .
H33b H -0.1878 0.3444 0.1935 0.042 Uiso 1 1 calc R . .
H33c H -0.3307 0.3558 0.2017 0.042 Uiso 1 1 calc R . .
H34 H -0.1937 0.2163 0.2491 0.024 Uiso 1 1 calc R . .
H35a H -0.4273 0.2339 0.2443 0.033 Uiso 1 1 calc R . .
H35b H -0.3371 0.1962 0.3130 0.033 Uiso 1 1 calc R . .
H36a H -0.4428 0.2968 0.3522 0.037 Uiso 1 1 calc R . .
H36b H -0.4218 0.3555 0.2944 0.037 Uiso 1 1 calc R . .
H37 H -0.2581 0.4005 0.3736 0.023 Uiso 1 1 calc R . .
H38a H -0.3107 0.3419 0.4657 0.048 Uiso 1 1 calc R . .
H38b H -0.1582 0.3346 0.4774 0.048 Uiso 1 1 calc R . .
H38c H -0.2489 0.2608 0.4513 0.048 Uiso 1 1 calc R . .
H39a H -0.0549 0.2221 0.4331 0.021 Uiso 1 1 calc R . .
H39b H -0.1302 0.1747 0.3660 0.021 Uiso 1 1 calc R . .
H40a H 0.0502 0.1851 0.3194 0.020 Uiso 1 1 calc R . .
H40b H 0.0981 0.1473 0.3946 0.020 Uiso 1 1 calc R . .
H41a H 0.2229 0.2980 0.5881 0.063 Uiso 1 1 calc R . .
H41b H 0.1047 0.3320 0.5299 0.063 Uiso 1 1 calc R . .
H41c H 0.2473 0.3637 0.5366 0.063 Uiso 1 1 calc R . .
H42 H 0.1614 0.2098 0.4984 0.027 Uiso 1 1 calc R . .
H43a H 0.4156 0.2702 0.5229 0.042 Uiso 1 1 calc R . .
H43b H 0.3709 0.1882 0.5475 0.042 Uiso 1 1 calc R . .
H44a H 0.3328 0.1357 0.4376 0.042 Uiso 1 1 calc R . .
H44b H 0.4712 0.1773 0.4515 0.042 Uiso 1 1 calc R . .
H45 H 0.3859 0.2868 0.3909 0.024 Uiso 1 1 calc R . .
H46a H 0.4064 0.1862 0.3165 0.037 Uiso 1 1 calc R . .
H46b H 0.2869 0.2404 0.2803 0.037 Uiso 1 1 calc R . .
H46c H 0.2626 0.1576 0.3114 0.037 Uiso 1 1 calc R . .
H47a H -0.0951 0.5855 0.4844 0.048 Uiso 1 1 calc R . .
H47b H -0.0435 0.5025 0.4668 0.048 Uiso 1 1 calc R . .
H47c H -0.1920 0.5249 0.4370 0.048 Uiso 1 1 calc R . .
H48 H 0.0067 0.6122 0.4001 0.029 Uiso 1 1 calc R . .
H49a H -0.2160 0.6654 0.3774 0.042 Uiso 1 1 calc R . .
H49b H -0.1543 0.6652 0.3130 0.042 Uiso 1 1 calc R . .
H50a H -0.3546 0.6065 0.2725 0.047 Uiso 1 1 calc R . .
H50b H -0.3342 0.5532 0.3397 0.047 Uiso 1 1 calc R . .
H51 H -0.2717 0.4619 0.2791 0.027 Uiso 1 1 calc R . .
H52a H -0.3500 0.5240 0.1750 0.045 Uiso 1 1 calc R . .
H52b H -0.2141 0.4857 0.1754 0.045 Uiso 1 1 calc R . .
H52c H -0.2241 0.5775 0.1874 0.045 Uiso 1 1 calc R . .
H53a H -0.0308 0.6043 0.2434 0.026 Uiso 1 1 calc R . .
H53b H 0.1053 0.5882 0.2970 0.026 Uiso 1 1 calc R . .
H54a H 0.1373 0.5349 0.2010 0.029 Uiso 1 1 calc R . .
H54b H -0.0080 0.5046 0.1752 0.029 Uiso 1 1 calc R . .
H55a H 0.4561 0.4741 0.2639 0.038 Uiso 1 1 calc R . .
H55b H 0.3467 0.5121 0.2942 0.038 Uiso 1 1 calc R . .
H55c H 0.3333 0.5147 0.2136 0.038 Uiso 1 1 calc R . .
H56 H 0.3387 0.3706 0.2848 0.022 Uiso 1 1 calc R . .
H57a H 0.3585 0.3887 0.1592 0.033 Uiso 1 1 calc R . .
H57b H 0.3130 0.3088 0.1870 0.033 Uiso 1 1 calc R . .
H58a H 0.1474 0.4278 0.1104 0.034 Uiso 1 1 calc R . .
H58b H 0.1495 0.3373 0.0898 0.034 Uiso 1 1 calc R . .
H59 H -0.0248 0.3790 0.1429 0.025 Uiso 1 1 calc R . .
H60a H -0.0121 0.2473 0.1324 0.038 Uiso 1 1 calc R . .
H60b H -0.0053 0.2595 0.2117 0.038 Uiso 1 1 calc R . .
H60c H 0.1234 0.2422 0.1886 0.038 Uiso 1 1 calc R . .
H61a H 0.3281 0.6172 0.5004 0.054 Uiso 1 1 calc R . .
H61b H 0.2730 0.6113 0.5664 0.054 Uiso 1 1 calc R . .
H61c H 0.1768 0.6260 0.4925 0.054 Uiso 1 1 calc R . .
H62a H 0.1574 0.4957 0.5172 0.029 Uiso 1 1 calc R . .
H62b H 0.3100 0.4848 0.5406 0.029 Uiso 1 1 calc R . .
H63a H 0.4261 0.3949 0.4665 0.026 Uiso 1 1 calc R . .
H63b H 0.4266 0.4189 0.3902 0.026 Uiso 1 1 calc R . .
H64a H 0.5001 0.5461 0.4301 0.046 Uiso 1 1 calc R . .
H64b H 0.5995 0.4804 0.4674 0.046 Uiso 1 1 calc R . .
H64c H 0.5040 0.5198 0.5065 0.046 Uiso 1 1 calc R . .

loop_
_atom_site_aniso_label
_atom_site_aniso_U_11
_atom_site_aniso_U_22
_atom_site_aniso_U_33
_atom_site_aniso_U_23
_atom_site_aniso_U_13
_atom_site_aniso_U_12
Ru1 0.01401(8) 0.01561(9) 0.01218(8) -0.00087(7) 0.00310(6) 0.00018(7)
P1 0.0153(3) 0.0202(3) 0.0170(3) -0.0032(2) 0.0035(2) -0.0005(2)
P1a 0.0153(3) 0.0202(3) 0.0170(3) -0.0032(2) 0.0035(2) -0.0005(2)
P2 0.0171(3) 0.0206(3) 0.0124(2) -0.0001(3) 0.0036(2) 0.0019(3)
P3 0.0178(3) 0.0197(3) 0.0150(3) -0.0025(2) 0.0055(2) -0.0003(2)
P4 0.0195(3) 0.0170(3) 0.0142(3) -0.0003(2) 0.0032(2) 0.0026(2)
Si1 0.0181(3) 0.0168(3) 0.0192(3) -0.0015(3) 0.0042(3) -0.0017(3)
C1 0.0282(15) 0.0252(14) 0.0431(17) 0.0018(13) 0.0103(13) -0.0044(11)
C1a 0.0282(15) 0.0252(14) 0.0431(17) 0.0018(13) 0.0103(13) -0.0044(11)
C2 0.0189(12) 0.0236(13) 0.0334(15) -0.0077(11) 0.0063(11) -0.0026(10)
C2a 0.0189(12) 0.0236(13) 0.0334(15) -0.0077(11) 0.0063(11) -0.0026(10)
C3 0.0201(14) 0.0270(14) 0.031(2) -0.0044(16) 0.0073(14) -0.0077(11)
C3a 0.0201(14) 0.0270(14) 0.031(2) -0.0044(16) 0.0073(14) -0.0077(11)
C4 0.0144(14) 0.0304(18) 0.041(2) -0.0044(16) 0.0097(15) -0.0024(12)
C4a 0.025(7) 0.038(7) 0.046(8) -0.003(7) -0.003(7) 0.003(6)
C5 0.0184(10) 0.0213(12) 0.0256(11) -0.0021(11) 0.0071(9) 0.0014(10)
C5a 0.0184(10) 0.0213(12) 0.0256(11) -0.0021(11) 0.0071(9) 0.0014(10)
C6 0.022(3) 0.047(3) 0.043(3) 0.015(2) 0.016(2) 0.014(2)
C6a 0.022(3) 0.047(3) 0.043(3) 0.015(2) 0.016(2) 0.014(2)
C7 0.0197(12) 0.0400(16) 0.0165(12) -0.0050(11) 0.0018(10) 0.0006(11)
C8 0.0218(12) 0.0309(14) 0.0162(12) -0.0051(10) 0.0050(10) 0.0000(10)
C9 0.0229(13) 0.0261(13) 0.0271(13) -0.0065(11) 0.0081(11) 0.0011(10)
C10 0.0214(12) 0.0216(12) 0.0206(12) -0.0017(9) 0.0090(9) -0.0005(9)
C11 0.0354(15) 0.0395(16) 0.0282(13) 0.0050(12) 0.0187(12) 0.0054(13)
C12 0.0451(18) 0.0312(15) 0.0294(15) 0.0111(12) 0.0170(13) 0.0039(13)
C13 0.0331(14) 0.0278(14) 0.0175(12) 0.0027(10) 0.0068(11) 0.0040(11)
C14 0.059(2) 0.0279(15) 0.0284(15) 0.0090(12) 0.0127(14) 0.0139(14)
C15 0.0364(16) 0.0245(14) 0.0393(17) -0.0007(12) 0.0143(13) 0.0077(12)
C16 0.0226(13) 0.0252(13) 0.0276(14) -0.0097(11) 0.0057(11) 0.0025(10)
C17 0.0310(15) 0.0406(17) 0.0227(14) -0.0055(12) 0.0104(12) 0.0088(12)
C18 0.0293(15) 0.0491(18) 0.0251(14) 0.0014(13) 0.0153(12) 0.0022(13)
C19 0.0258(13) 0.0362(16) 0.0204(12) -0.0014(11) 0.0097(10) -0.0047(11)
C20 0.0400(18) 0.0407(18) 0.0345(16) 0.0072(14) 0.0131(14) -0.0081(14)
C21 0.0227(11) 0.0286(13) 0.0137(10) -0.0038(10) 0.0041(8) -0.0016(11)
C22 0.0306(14) 0.0310(14) 0.0132(11) 0.0041(10) 0.0028(10) 0.0063(11)
C23 0.0275(14) 0.0208(12) 0.0289(14) -0.0047(11) 0.0083(11) -0.0003(10)
C24 0.0242(13) 0.0197(12) 0.0195(12) 0.0026(10) 0.0081(10) 0.0027(10)
C25 0.0274(13) 0.0216(13) 0.0236(13) 0.0021(10) 0.0046(11) 0.0049(10)
C26 0.0204(12) 0.0244(13) 0.0252(13) -0.0001(10) 0.0041(10) 0.0063(10)
C27 0.0169(11) 0.0216(12) 0.0224(12) 0.0011(10) 0.0039(9) 0.0039(9)
C28 0.0246(14) 0.0326(15) 0.0355(16) -0.0046(13) -0.0031(12) -0.0011(12)
C29 0.0379(17) 0.0259(15) 0.0523(19) -0.0105(13) 0.0184(15) -0.0041(12)
C30 0.0228(13) 0.0180(12) 0.0366(15) -0.0037(11) 0.0069(11) -0.0021(10)
C31 0.0213(12) 0.0226(12) 0.0269(13) -0.0046(10) 0.0100(10) -0.0025(10)
C32 0.0212(13) 0.0256(13) 0.0374(15) -0.0032(11) 0.0092(11) -0.0043(10)
Ru2 0.01251(7) 0.01184(8) 0.01305(8) 0.00033(6) 0.00396(6) 0.00021(6)
P5 0.0130(3) 0.0144(3) 0.0177(3) 0.0002(2) 0.0053(2) -0.0004(2)
P6 0.0152(3) 0.0126(3) 0.0139(3) 0.0007(2) 0.0024(2) 0.0003(2)
P7 0.0170(3) 0.0130(3) 0.0204(3) 0.0004(2) 0.0050(2) 0.0021(2)
P8 0.0159(3) 0.0171(3) 0.0143(3) 0.0025(2) 0.0056(2) 0.0009(2)
Si2 0.0171(3) 0.0145(3) 0.0172(3) -0.0022(2) 0.0040(3) -0.0020(2)
C33 0.0242(13) 0.0307(14) 0.0250(14) 0.0025(11) -0.0009(11) -0.0006(11)
C34 0.0152(11) 0.0194(12) 0.0238(13) -0.0033(10) 0.0029(10) -0.0043(9)
C35 0.0205(13) 0.0274(14) 0.0333(15) -0.0048(11) 0.0066(11) -0.0054(11)
C36 0.0153(12) 0.0352(16) 0.0462(17) -0.0102(13) 0.0134(12) -0.0034(11)
C37 0.0185(11) 0.0168(11) 0.0257(13) -0.0026(9) 0.0099(10) -0.0003(9)
C38 0.0393(16) 0.0295(15) 0.0361(16) 0.0063(12) 0.0276(13) 0.0076(12)
C39 0.0172(11) 0.0152(11) 0.0207(12) 0.0015(9) 0.0052(9) -0.0018(9)
C40 0.0187(11) 0.0121(10) 0.0200(12) 0.0021(9) 0.0052(9) 0.0005(9)
C41 0.076(2) 0.0302(16) 0.0168(13) -0.0012(12) 0.0077(15) 0.0028(16)
C42 0.0307(14) 0.0199(12) 0.0142(12) 0.0031(9) 0.0022(10) -0.0027(10)
C43 0.0305(15) 0.0452(18) 0.0233(14) 0.0105(13) -0.0045(12) 0.0008(13)
C44 0.0239(14) 0.0336(16) 0.0436(18) 0.0130(14) 0.0032(13) 0.0094(12)
C45 0.0132(11) 0.0166(11) 0.0305(14) 0.0007(10) 0.0041(10) 0.0012(9)
C46 0.0218(13) 0.0194(12) 0.0363(15) -0.0067(11) 0.0123(11) -0.0022(10)
C47 0.0404(17) 0.0289(15) 0.0293(15) -0.0043(12) 0.0142(13) 0.0105(12)
C48 0.0271(14) 0.0169(12) 0.0288(14) -0.0064(10) 0.0067(11) 0.0036(10)
C49 0.0429(17) 0.0240(14) 0.0380(16) -0.0035(12) 0.0117(14) 0.0153(13)
C50 0.0293(15) 0.0457(19) 0.0382(17) -0.0054(14) 0.0031(13) 0.0183(14)
C51 0.0158(12) 0.0198(12) 0.0294(14) 0.0028(10) 0.0035(10) 0.0029(9)
C52 0.0282(14) 0.0285(14) 0.0307(15) 0.0055(12) 0.0025(12) 0.0025(11)
C53 0.0216(12) 0.0168(11) 0.0255(13) 0.0051(10) 0.0061(10) 0.0018(9)
C54 0.0258(13) 0.0231(13) 0.0245(13) 0.0084(10) 0.0088(11) 0.0042(10)
C55 0.0252(13) 0.0239(13) 0.0297(14) 0.0035(11) 0.0106(11) -0.0025(10)
C56 0.0176(11) 0.0213(12) 0.0190(11) -0.0001(9) 0.0082(9) 0.0000(9)
C57 0.0276(13) 0.0340(15) 0.0263(13) -0.0031(11) 0.0151(11) -0.0013(11)
C58 0.0314(13) 0.0394(16) 0.0175(11) -0.0001(11) 0.0113(10) -0.0009(12)
C59 0.0218(12) 0.0261(13) 0.0164(11) 0.0013(9) 0.0063(9) 0.0000(10)
C60 0.0258(13) 0.0256(13) 0.0240(13) -0.0050(10) 0.0067(11) -0.0003(10)
C61 0.0303(15) 0.0347(16) 0.0415(17) -0.0215(13) 0.0075(13) -0.0024(12)
C62 0.0236(13) 0.0253(13) 0.0243(13) -0.0093(10) 0.0069(11) -0.0041(10)
C63 0.0182(11) 0.0214(12) 0.0251(13) -0.0034(10) 0.0048(10) -0.0020(10)
C64 0.0198(13) 0.0276(14) 0.0438(17) -0.0092(12) 0.0071(12) -0.0054(11)

loop_
_atom_type_symbol
_atom_type_description
_atom_type_scat_dispersion_real
_atom_type_scat_dispersion_imag
_atom_type_scat_source
C C 0.0033 0.0016 'International Tables Vol C Tables 4.2.6.8 and 6.1.1.4'
H H 0.0000 0.0000 'International Tables Vol C Tables 4.2.6.8 and 6.1.1.4'
Si Si 0.0817 0.0704 'International Tables Vol C Tables 4.2.6.8 and 6.1.1.4'
P P 0.1023 0.0942 'International Tables Vol C Tables 4.2.6.8 and 6.1.1.4'
Ru Ru -1.2594 0.8363 'International Tables Vol C Tables 4.2.6.8 and 6.1.1.4'

loop_
_geom_angle_atom_site_label_1
_geom_angle_atom_site_label_2
_geom_angle_atom_site_label_3
_geom_angle
P1 Ru1 Si1 159.55(2)
P1 Ru1 H1 75.1(11)
P2 Ru1 P1 83.33(2)
P2 Ru1 P4 103.87(2)
P2 Ru1 Si1 91.01(2)
P2 Ru1 H1 83.2(11)
P3 Ru1 P1 96.15(2)
P3 Ru1 P2 172.20(2)
P3 Ru1 P4 83.62(2)
P3 Ru1 Si1 86.82(2)
P3 Ru1 H1 89.1(11)
P4 Ru1 P1 110.73(2)
P4 Ru1 Si1 89.69(2)
P4 Ru1 H1 171.1(11)
Si1 Ru1 H1 84.8(11)
C2 P1 Ru1 133.73(9)
C5 P1 Ru1 118.40(8)
C5 P1 C2 92.49(12)
C7 P1 Ru1 107.29(9)
C7 P1 C2 97.09(13)
C7 P1 C5 102.87(11)
C8 P2 Ru1 107.33(8)
C8 P2 C10 101.42(11)
C8 P2 C13 98.25(12)
C10 P2 Ru1 129.55(8)
C10 P2 C13 92.76(11)
C13 P2 Ru1 122.12(9)
C16 P3 Ru1 124.24(9)
C16 P3 C19 92.72(12)
C19 P3 Ru1 123.14(8)
C21 P3 Ru1 108.79(7)
C21 P3 C16 101.09(12)
C21 P3 C19 103.16(11)
C22 P4 Ru1 109.72(8)
C22 P4 C27 103.81(12)
C24 P4 Ru1 127.09(8)
C24 P4 C22 96.95(12)
C24 P4 C27 91.72(11)
C27 P4 Ru1 122.83(8)
Ru1 Si1 H1a 116.5(10)
C30 Si1 Ru1 119.80(8)
C30 Si1 H1a 99.4(10)
C31 Si1 Ru1 121.48(8)
C31 Si1 C30 99.45(12)
C31 Si1 H1a 95.4(10)
C2 C1 H1b 109.5
C2 C1 H1c 109.5
C2 C1 H1d 109.5
H1b C1 H1c 109.5
H1b C1 H1d 109.5
H1c C1 H1d 109.5
P1 C2 H2 108.8
C1 C2 P1 116.46(19)
C1 C2 C3 109.4(3)
C1 C2 H2 108.8
C3 C2 P1 104.4(2)
C3 C2 H2 108.8
C2 C3 H3a 110.3
C2 C3 H3b 110.3
C4 C3 C2 107.0(3)
C4 C3 H3a 110.3
C4 C3 H3b 110.3
H3a C3 H3b 108.6
C4a C3a H3aa 108.0
C4a C3a H3ab 108.0
H3aa C3a H3ab 107.3
C3 C4 C5 109.9(3)
C3 C4 H4a 109.7
C3 C4 H4b 109.7
C5 C4 H4a 109.7
C5 C4 H4b 109.7
H4a C4 H4b 108.2
C3a C4a H4aa 109.9
C3a C4a H4ab 109.9
H4aa C4a H4ab 108.3
P1 C5 H5 106.5
C4 C5 P1 107.06(19)
C4 C5 H5 106.5
C6 C5 P1 116.4(3)
C6 C5 C4 113.2(3)
C6 C5 H5 106.5
H6aa C6a H6ab 109.5
H6aa C6a H6ac 109.5
H6ab C6a H6ac 109.5
P1 C7 H7a 110.0
P1 C7 H7b 110.0
C8 C7 P1 108.64(17)
C8 C7 H7a 110.0
C8 C7 H7b 110.0
H7a C7 H7b 108.3
P2 C8 H8a 110.4
P2 C8 H8b 110.4
C7 C8 P2 106.72(17)
C7 C8 H8a 110.4
C7 C8 H8b 110.4
H8a C8 H8b 108.6
C10 C9 H9a 109.5
C10 C9 H9b 109.5
C10 C9 H9c 109.5
H9a C9 H9b 109.5
H9a C9 H9c 109.5
H9b C9 H9c 109.5
P2 C10 H10 107.5
C9 C10 P2 115.47(17)
C9 C10 C11 112.5(2)
C9 C10 H10 107.5
C11 C10 P2 106.14(17)
C11 C10 H10 107.5
C10 C11 H11a 110.1
C10 C11 H11b 110.1
C12 C11 C10 108.1(2)
C12 C11 H11a 110.1
C12 C11 H11b 110.1
H11a C11 H11b 108.4
C11 C12 C13 107.6(2)
C11 C12 H12a 110.2
C11 C12 H12b 110.2
C13 C12 H12a 110.2
C13 C12 H12b 110.2
H12a C12 H12b 108.5
P2 C13 H13 106.7
C12 C13 P2 106.25(18)
C12 C13 H13 106.7
C14 C13 P2 118.15(18)
C14 C13 C12 111.8(2)
C14 C13 H13 106.7
C13 C14 H14a 109.5
C13 C14 H14b 109.5
C13 C14 H14c 109.5
H14a C14 H14b 109.5
H14a C14 H14c 109.5
H14b C14 H14c 109.5
C16 C15 H15a 109.5
C16 C15 H15b 109.5
C16 C15 H15c 109.5
H15a C15 H15b 109.5
H15a C15 H15c 109.5
H15b C15 H15c 109.5
P3 C16 H16 109.2
C15 C16 P3 114.60(18)
C15 C16 C17 110.4(2)
C15 C16 H16 109.2
C17 C16 P3 103.95(19)
C17 C16 H16 109.2
C16 C17 H17a 110.4
C16 C17 H17b 110.4
C18 C17 C16 106.8(2)
C18 C17 H17a 110.4
C18 C17 H17b 110.4
H17a C17 H17b 108.6
C17 C18 C19 108.0(2)
C17 C18 H18a 110.1
C17 C18 H18b 110.1
C19 C18 H18a 110.1
C19 C18 H18b 110.1
H18a C18 H18b 108.4
P3 C19 H19 107.6
C18 C19 P3 106.79(19)
C18 C19 C20 111.6(2)
C18 C19 H19 107.6
C20 C19 P3 115.49(19)
C20 C19 H19 107.6
C19 C20 H20a 109.5
C19 C20 H20b 109.5
C19 C20 H20c 109.5
H20a C20 H20b 109.5
H20a C20 H20c 109.5
H20b C20 H20c 109.5
P3 C21 H21a 109.3
P3 C21 H21b 109.3
C22 C21 P3 111.80(16)
C22 C21 H21a 109.3
C22 C21 H21b 109.3
H21a C21 H21b 107.9
P4 C22 H22a 108.9
P4 C22 H22b 108.9
C21 C22 P4 113.51(17)
C21 C22 H22a 108.9
C21 C22 H22b 108.9
H22a C22 H22b 107.7
C24 C23 H23a 109.5
C24 C23 H23b 109.5
C24 C23 H23c 109.5
H23a C23 H23b 109.5
H23a C23 H23c 109.5
H23b C23 H23c 109.5
P4 C24 H24 108.6
C23 C24 P4 114.24(17)
C23 C24 C25 112.6(2)
C23 C24 H24 108.6
C25 C24 P4 103.97(17)
C25 C24 H24 108.6
C24 C25 C26 106.4(2)
C24 C25 H25a 110.5
C24 C25 H25b 110.5
C26 C25 H25a 110.5
C26 C25 H25b 110.5
H25a C25 H25b 108.6
C25 C26 C27 108.0(2)
C25 C26 H26a 110.1
C25 C26 H26b 110.1
C27 C26 H26a 110.1
C27 C26 H26b 110.1
H26a C26 H26b 108.4
P4 C27 H27 107.7
C26 C27 P4 107.46(17)
C26 C27 H27 107.7
C28 C27 P4 114.87(18)
C28 C27 C26 111.0(2)
C28 C27 H27 107.7
C27 C28 H28a 109.5
C27 C28 H28b 109.5
C27 C28 H28c 109.5
H28a C28 H28b 109.5
H28a C28 H28c 109.5
H28b C28 H28c 109.5
C30 C29 H29a 109.5
C30 C29 H29b 109.5
C30 C29 H29c 109.5
H29a C29 H29b 109.5
H29a C29 H29c 109.5
H29b C29 H29c 109.5
Si1 C30 H30a 108.4
Si1 C30 H30b 108.4
C29 C30 Si1 115.4(2)
C29 C30 H30a 108.4
C29 C30 H30b 108.4
H30a C30 H30b 107.5
Si1 C31 H31a 108.7
Si1 C31 H31b 108.7
C32 C31 Si1 114.22(17)
C32 C31 H31a 108.7
C32 C31 H31b 108.7
H31a C31 H31b 107.6
C31 C32 H32a 109.5
C31 C32 H32b 109.5
C31 C32 H32c 109.5
H32a C32 H32b 109.5
H32a C32 H32c 109.5
H32b C32 H32c 109.5
P5 Ru2 P8 112.05(2)
P5 Ru2 Si2 156.46(2)
P5 Ru2 H2b 75.7(10)
P6 Ru2 P5 83.05(2)
P6 Ru2 P8 102.62(2)
P6 Ru2 Si2 91.08(2)
P6 Ru2 H2b 87.0(10)
P7 Ru2 P5 96.71(2)
P7 Ru2 P6 173.63(2)
P7 Ru2 P8 83.40(2)
P7 Ru2 Si2 86.64(2)
P7 Ru2 H2b 86.7(10)
P8 Ru2 Si2 91.47(2)
P8 Ru2 H2b 168.1(11)
Si2 Ru2 H2b 81.2(10)
C34 P5 Ru2 132.82(8)
C37 P5 Ru2 117.98(8)
C37 P5 C34 93.01(11)
C39 P5 Ru2 107.88(8)
C39 P5 C34 96.48(11)
C39 P5 C37 104.19(11)
C40 P6 Ru2 107.88(8)
C40 P6 C42 96.96(11)
C40 P6 C45 101.83(11)
C42 P6 Ru2 122.45(8)
C45 P6 Ru2 129.10(8)
C45 P6 C42 92.92(12)
C48 P7 Ru2 122.31(9)
C48 P7 C51 92.97(12)
C51 P7 Ru2 125.01(8)
C53 P7 Ru2 108.20(8)
C53 P7 C48 102.10(12)
C53 P7 C51 102.70(11)
C54 P8 Ru2 109.60(8)
C54 P8 C56 103.03(11)
C56 P8 Ru2 122.30(8)
C59 P8 Ru2 127.66(8)
C59 P8 C54 96.79(12)
C59 P8 C56 92.60(11)
Ru2 Si2 H2c 111.2(10)
C62 Si2 Ru2 120.09(9)
C62 Si2 H2c 100.5(10)
C63 Si2 Ru2 120.99(8)
C63 Si2 C62 99.55(12)
C63 Si2 H2c 101.0(10)
C34 C33 H33a 109.5
C34 C33 H33b 109.5
C34 C33 H33c 109.5
H33a C33 H33b 109.5
H33a C33 H33c 109.5
H33b C33 H33c 109.5
P5 C34 H34 108.3
C33 C34 P5 115.11(17)
C33 C34 C35 112.2(2)
C33 C34 H34 108.3
C35 C34 P5 104.30(18)
C35 C34 H34 108.3
C34 C35 H35a 110.4
C34 C35 H35b 110.4
C36 C35 C34 106.7(2)
C36 C35 H35a 110.4
C36 C35 H35b 110.4
H35a C35 H35b 108.6
C35 C36 C37 110.0(2)
C35 C36 H36a 109.7
C35 C36 H36b 109.7
C37 C36 H36a 109.7
C37 C36 H36b 109.7
H36a C36 H36b 108.2
P5 C37 H37 107.4
C36 C37 P5 106.77(16)
C36 C37 H37 107.4
C38 C37 P5 114.62(17)
C38 C37 C36 112.9(2)
C38 C37 H37 107.4
C37 C38 H38a 109.5
C37 C38 H38b 109.5
C37 C38 H38c 109.5
H38a C38 H38b 109.5
H38a C38 H38c 109.5
H38b C38 H38c 109.5
P5 C39 H39a 110.2
P5 C39 H39b 110.2
C40 C39 P5 107.69(16)
C40 C39 H39a 110.2
C40 C39 H39b 110.2
H39a C39 H39b 108.5
P6 C40 H40a 110.5
P6 C40 H40b 110.5
C39 C40 P6 106.33(16)
C39 C40 H40a 110.5
C39 C40 H40b 110.5
H40a C40 H40b 108.7
C42 C41 H41a 109.5
C42 C41 H41b 109.5
C42 C41 H41c 109.5
H41a C41 H41b 109.5
H41a C41 H41c 109.5
H41b C41 H41c 109.5
P6 C42 H42 106.7
C41 C42 P6 117.69(19)
C41 C42 C43 112.7(2)
C41 C42 H42 106.7
C43 C42 P6 105.73(18)
C43 C42 H42 106.7
C42 C43 H43a 109.9
C42 C43 H43b 109.9
C44 C43 C42 108.8(2)
C44 C43 H43a 109.9
C44 C43 H43b 109.9
H43a C43 H43b 108.3
C43 C44 C45 106.6(2)
C43 C44 H44a 110.4
C43 C44 H44b 110.4
C45 C44 H44a 110.4
C45 C44 H44b 110.4
H44a C44 H44b 108.6
P6 C45 H45 107.5
C44 C45 P6 105.91(18)
C44 C45 H45 107.5
C46 C45 P6 116.22(17)
C46 C45 C44 111.8(2)
C46 C45 H45 107.5
C45 C46 H46a 109.5
C45 C46 H46b 109.5
C45 C46 H46c 109.5
H46a C46 H46b 109.5
H46a C46 H46c 109.5
H46b C46 H46c 109.5
C48 C47 H47a 109.5
C48 C47 H47b 109.5
C48 C47 H47c 109.5
H47a C47 H47b 109.5
H47a C47 H47c 109.5
H47b C47 H47c 109.5
P7 C48 H48 109.3
C47 C48 P7 113.69(18)
C47 C48 C49 111.5(2)
C47 C48 H48 109.3
C49 C48 P7 103.71(18)
C49 C48 H48 109.3
C48 C49 H49a 110.3
C48 C49 H49b 110.3
C50 C49 C48 106.9(2)
C50 C49 H49a 110.3
C50 C49 H49b 110.3
H49a C49 H49b 108.6
C49 C50 C51 109.0(2)
C49 C50 H50a 109.9
C49 C50 H50b 109.9
C51 C50 H50a 109.9
C51 C50 H50b 109.9
H50a C50 H50b 108.3
P7 C51 H51 107.5
C50 C51 P7 106.11(18)
C50 C51 H51 107.5
C52 C51 P7 116.51(19)
C52 C51 C50 111.5(2)
C52 C51 H51 107.5
C51 C52 H52a 109.5
C51 C52 H52b 109.5
C51 C52 H52c 109.5
H52a C52 H52b 109.5
H52a C52 H52c 109.5
H52b C52 H52c 109.5
P7 C53 H53a 109.5
P7 C53 H53b 109.5
C54 C53 P7 110.67(17)
C54 C53 H53a 109.5
C54 C53 H53b 109.5
H53a C53 H53b 108.1
P8 C54 H54a 109.0
P8 C54 H54b 109.0
C53 C54 P8 112.82(17)
C53 C54 H54a 109.0
C53 C54 H54b 109.0
H54a C54 H54b 107.8
C56 C55 H55a 109.5
C56 C55 H55b 109.5
C56 C55 H55c 109.5
H55a C55 H55b 109.5
H55a C55 H55c 109.5
H55b C55 H55c 109.5
P8 C56 H56 107.3
C55 C56 P8 115.35(17)
C55 C56 C57 112.1(2)
C55 C56 H56 107.3
C57 C56 P8 107.04(16)
C57 C56 H56 107.3
C56 C57 H57a 109.9
C56 C57 H57b 109.9
C58 C57 C56 108.9(2)
C58 C57 H57a 109.9
C58 C57 H57b 109.9
H57a C57 H57b 108.3
C57 C58 H58a 110.3
C57 C58 H58b 110.3
C59 C58 C57 107.15(19)
C59 C58 H58a 110.3
C59 C58 H58b 110.3
H58a C58 H58b 108.5
P8 C59 H59 108.2
C58 C59 P8 104.22(17)
C58 C59 H59 108.2
C60 C59 P8 115.13(17)
C60 C59 C58 112.7(2)
C60 C59 H59 108.2
C59 C60 H60a 109.5
C59 C60 H60b 109.5
C59 C60 H60c 109.5
H60a C60 H60b 109.5
H60a C60 H60c 109.5
H60b C60 H60c 109.5
C62 C61 H61a 109.5
C62 C61 H61b 109.5
C62 C61 H61c 109.5
H61a C61 H61b 109.5
H61a C61 H61c 109.5
H61b C61 H61c 109.5
Si2 C62 H62a 108.3
Si2 C62 H62b 108.3
C61 C62 Si2 115.8(2)
C61 C62 H62a 108.3
C61 C62 H62b 108.3
H62a C62 H62b 107.4
Si2 C63 H63a 108.6
Si2 C63 H63b 108.6
C64 C63 Si2 114.47(18)
C64 C63 H63a 108.6
C64 C63 H63b 108.6
H63a C63 H63b 107.6
C63 C64 H64a 109.5
C63 C64 H64b 109.5
C63 C64 H64c 109.5
H64a C64 H64b 109.5
H64a C64 H64c 109.5
H64b C64 H64c 109.5

loop_
_geom_bond_atom_site_label_1
_geom_bond_atom_site_label_2
_geom_bond_distance
Ru1 Si1 2.4496(7)
Ru1 H1 1.47(3)
P1 Ru1 2.3600(6)
P2 Ru1 2.3383(6)
P3 Ru1 2.3014(6)
P4 Ru1 2.3420(6)
Si1 H1a 1.53(3)
C1 C2 1.525(4)
C1 H1b 0.9800
C1 H1c 0.9800
C1 H1d 0.9800
C2 P1 1.889(3)
C2 C3 1.545(4)
C2 H2 1.0000
C3 C4 1.503(5)
C3 H3a 0.9900
C3 H3b 0.9900
C3a C4a 1.478(17)
C3a H3aa 0.9900
C3a H3ab 0.9900
C4 C5 1.545(4)
C4 H4a 0.9900
C4 H4b 0.9900
C4a H4aa 0.9900
C4a H4ab 0.9900
C5 P1 1.879(2)
C5 C6 1.508(5)
C5 H5 1.0000
C6 H6a 0.9800
C6 H6b 0.9800
C6 H6c 0.9800
C6a H6aa 0.9800
C6a H6ab 0.9800
C6a H6ac 0.9800
C7 P1 1.854(3)
C7 H7a 0.9900
C7 H7b 0.9900
C8 P2 1.854(3)
C8 C7 1.520(3)
C8 H8a 0.9900
C8 H8b 0.9900
C9 C10 1.521(3)
C9 H9a 0.9800
C9 H9b 0.9800
C9 H9c 0.9800
C10 P2 1.873(2)
C10 C11 1.526(3)
C10 H10 1.0000
C11 C12 1.518(4)
C11 H11a 0.9900
C11 H11b 0.9900
C12 C13 1.543(4)
C12 H12a 0.9900
C12 H12b 0.9900
C13 P2 1.894(3)
C13 C14 1.516(4)
C13 H13 1.0000
C14 H14a 0.9800
C14 H14b 0.9800
C14 H14c 0.9800
C15 C16 1.524(4)
C15 H15a 0.9800
C15 H15b 0.9800
C15 H15c 0.9800
C16 P3 1.866(3)
C16 C17 1.538(4)
C16 H16 1.0000
C17 C18 1.517(4)
C17 H17a 0.9900
C17 H17b 0.9900
C18 C19 1.529(4)
C18 H18a 0.9900
C18 H18b 0.9900
C19 P3 1.889(3)
C19 C20 1.540(4)
C19 H19 1.0000
C20 H20a 0.9800
C20 H20b 0.9800
C20 H20c 0.9800
C21 P3 1.852(2)
C21 C22 1.527(4)
C21 H21a 0.9900
C21 H21b 0.9900
C22 P4 1.882(2)
C22 H22a 0.9900
C22 H22b 0.9900
C23 H23a 0.9800
C23 H23b 0.9800
C23 H23c 0.9800
C24 P4 1.880(3)
C24 C23 1.521(3)
C24 H24 1.0000
C25 C24 1.525(3)
C25 H25a 0.9900
C25 H25b 0.9900
C26 C25 1.536(4)
C26 H26a 0.9900
C26 H26b 0.9900
C27 P4 1.896(2)
C27 C26 1.541(3)
C27 H27 1.0000
C28 C27 1.526(3)
C28 H28a 0.9800
C28 H28b 0.9800
C28 H28c 0.9800
C29 C30 1.524(4)
C29 H29a 0.9800
C29 H29b 0.9800
C29 H29c 0.9800
C30 Si1 1.933(3)
C30 H30a 0.9900
C30 H30b 0.9900
C31 Si1 1.928(2)
C31 C32 1.533(3)
C31 H31a 0.9900
C31 H31b 0.9900
C32 H32a 0.9800
C32 H32b 0.9800
C32 H32c 0.9800
Ru2 Si2 2.4497(7)
Ru2 H2b 1.68(3)
P5 Ru2 2.3420(6)
P6 Ru2 2.3229(6)
P7 Ru2 2.3082(6)
P8 Ru2 2.3434(6)
Si2 H2c 1.52(3)
C33 C34 1.519(3)
C33 H33a 0.9800
C33 H33b 0.9800
C33 H33c 0.9800
C34 P5 1.879(2)
C34 C35 1.535(4)
C34 H34 1.0000
C35 C36 1.526(4)
C35 H35a 0.9900
C35 H35b 0.9900
C36 C37 1.539(3)
C36 H36a 0.9900
C36 H36b 0.9900
C37 P5 1.879(2)
C37 C38 1.523(3)
C37 H37 1.0000
C38 H38a 0.9800
C38 H38b 0.9800
C38 H38c 0.9800
C39 P5 1.859(2)
C39 C40 1.521(3)
C39 H39a 0.9900
C39 H39b 0.9900
C40 P6 1.851(2)
C40 H40a 0.9900
C40 H40b 0.9900
C41 C42 1.505(4)
C41 H41a 0.9800
C41 H41b 0.9800
C41 H41c 0.9800
C42 P6 1.900(2)
C42 C43 1.537(4)
C42 H42 1.0000
C43 C44 1.524(4)
C43 H43a 0.9900
C43 H43b 0.9900
C44 C45 1.524(4)
C44 H44a 0.9900
C44 H44b 0.9900
C45 P6 1.858(2)
C45 C46 1.519(4)
C45 H45 1.0000
C46 H46a 0.9800
C46 H46b 0.9800
C46 H46c 0.9800
C47 C48 1.525(4)
C47 H47a 0.9800
C47 H47b 0.9800
C47 H47c 0.9800
C48 P7 1.860(3)
C48 C49 1.530(4)
C48 H48 1.0000
C49 C50 1.524(4)
C49 H49a 0.9900
C49 H49b 0.9900
C50 C51 1.543(4)
C50 H50a 0.9900
C50 H50b 0.9900
C51 P7 1.898(3)
C51 C52 1.519(4)
C51 H51 1.0000
C52 H52a 0.9800
C52 H52b 0.9800
C52 H52c 0.9800
C53 P7 1.850(3)
C53 C54 1.521(4)
C53 H53a 0.9900
C53 H53b 0.9900
C54 P8 1.878(3)
C54 H54a 0.9900
C54 H54b 0.9900
C55 C56 1.531(3)
C55 H55a 0.9800
C55 H55b 0.9800
C55 H55c 0.9800
C56 P8 1.893(2)
C56 C57 1.544(3)
C56 H56 1.0000
C57 C58 1.532(4)
C57 H57a 0.9900
C57 H57b 0.9900
C58 C59 1.532(3)
C58 H58a 0.9900
C58 H58b 0.9900
C59 P8 1.878(2)
C59 C60 1.526(4)
C59 H59 1.0000
C60 H60a 0.9800
C60 H60b 0.9800
C60 H60c 0.9800
C61 H61a 0.9800
C61 H61b 0.9800
C61 H61c 0.9800
C62 Si2 1.929(3)
C62 C61 1.528(4)
C62 H62a 0.9900
C62 H62b 0.9900
C63 Si2 1.925(2)
C63 H63a 0.9900
C63 H63b 0.9900
C64 C63 1.531(3)
C64 H64a 0.9800
C64 H64b 0.9800
C64 H64c 0.9800

loop_
_geom_torsion_atom_site_label_1
_geom_torsion_atom_site_label_2
_geom_torsion_atom_site_label_3
_geom_torsion_atom_site_label_4
_geom_torsion
P1 Ru1 Si1 C30 -18.50(13)
P1 Ru1 Si1 C31 106.43(11)
P1 C2 C3 C4 43.7(3)
P2 Ru1 Si1 C30 -91.91(10)
P2 Ru1 Si1 C31 33.02(10)
P2 C8 C7 P1 56.0(2)
P2 C10 C11 C12 -38.7(3)
P3 Ru1 Si1 C30 80.59(10)
P3 Ru1 Si1 C31 -154.48(10)
P3 C16 C17 C18 45.3(2)
P3 C21 C22 P4 -29.8(2)
P4 Ru1 Si1 C30 164.22(10)
P4 Ru1 Si1 C31 -70.85(10)
P4 C27 C26 C25 23.8(2)
C1 C2 P1 Ru1 -39.2(3)
C1 C2 P1 C5 95.3(2)
C1 C2 P1 C7 -161.4(2)
C1 C2 C3 C4 -81.6(3)
C2 P1 Ru1 P2 -109.45(12)
C2 P1 Ru1 P3 78.38(12)
C2 P1 Ru1 P4 -7.11(13)
C2 P1 Ru1 Si1 175.80(13)
C2 C3 C4 C5 -44.9(4)
C3 C2 P1 Ru1 -159.89(18)
C3 C2 P1 C5 -25.4(2)
C3 C2 P1 C7 77.9(2)
C3 C4 C5 P1 24.3(3)
C3 C4 C5 C6 -105.3(4)
C4 C5 P1 Ru1 145.62(19)
C4 C5 P1 C2 1.5(2)
C4 C5 P1 C7 -96.3(2)
C5 P1 Ru1 P2 124.71(9)
C5 P1 Ru1 P3 -47.46(9)
C5 P1 Ru1 P4 -132.95(9)
C5 P1 Ru1 Si1 49.96(12)
C6 C5 P1 Ru1 -86.6(3)
C6 C5 P1 C2 129.3(3)
C6 C5 P1 C7 31.4(3)
C7 P1 Ru1 P2 9.03(10)
C7 P1 Ru1 P3 -163.14(10)
C7 P1 Ru1 P4 111.37(10)
C7 P1 Ru1 Si1 -65.72(12)
C7 C8 P2 Ru1 -47.12(19)
C7 C8 P2 C10 174.85(17)
C7 C8 P2 C13 80.32(19)
C8 P2 Ru1 P1 17.36(9)
C8 P2 Ru1 P3 103.95(19)
C8 P2 Ru1 P4 -92.41(9)
C8 P2 Ru1 Si1 177.66(9)
C8 C7 P1 Ru1 -40.8(2)
C8 C7 P1 C2 99.4(2)
C8 C7 P1 C5 -166.38(19)
C9 C10 P2 Ru1 -81.7(2)
C9 C10 P2 C8 42.4(2)
C9 C10 P2 C13 141.37(19)
C9 C10 C11 C12 -165.8(2)
C10 P2 Ru1 P1 139.14(11)
C10 P2 Ru1 P3 -134.27(18)
C10 P2 Ru1 P4 29.37(11)
C10 P2 Ru1 Si1 -60.56(11)
C10 C11 C12 C13 47.7(3)
C11 C10 P2 Ru1 152.88(15)
C11 C10 P2 C8 -83.0(2)
C11 C10 P2 C13 16.0(2)
C11 C12 C13 P2 -33.6(3)
C11 C12 C13 C14 -163.8(2)
C12 C13 P2 Ru1 -131.73(16)
C12 C13 P2 C8 111.77(19)
C12 C13 P2 C10 9.8(2)
C13 P2 Ru1 P1 -94.56(11)
C13 P2 Ru1 P3 -8.0(2)
C13 P2 Ru1 P4 155.68(11)
C13 P2 Ru1 Si1 65.74(11)
C14 C13 P2 Ru1 -5.3(3)
C14 C13 P2 C8 -121.8(2)
C14 C13 P2 C10 136.3(2)
C15 C16 P3 Ru1 -37.9(2)
C15 C16 P3 C19 96.1(2)
C15 C16 P3 C21 -159.9(2)
C15 C16 C17 C18 -78.1(3)
C16 P3 Ru1 P1 104.37(11)
C16 P3 Ru1 P2 18.6(2)
C16 P3 Ru1 P4 -145.38(11)
C16 P3 Ru1 Si1 -55.34(11)
C16 C17 C18 C19 -48.7(3)
C17 C16 P3 Ru1 -158.46(13)
C17 C16 P3 C19 -24.48(18)
C17 C16 P3 C21 79.50(18)
C17 C18 C19 P3 28.3(3)
C17 C18 C19 C20 -98.8(3)
C18 C19 P3 Ru1 133.10(15)
C18 C19 P3 C16 -1.63(19)
C18 C19 P3 C21 -103.68(19)
C19 P3 Ru1 P1 -16.49(11)
C19 P3 Ru1 P2 -102.21(19)
C19 P3 Ru1 P4 93.76(11)
C19 P3 Ru1 Si1 -176.19(11)
C20 C19 P3 Ru1 -102.2(2)
C20 C19 P3 C16 123.1(2)
C20 C19 P3 C21 21.0(2)
C21 P3 Ru1 P1 -137.12(9)
C21 P3 Ru1 P2 137.16(18)
C21 P3 Ru1 P4 -26.87(9)
C21 P3 Ru1 Si1 63.18(9)
C21 C22 P4 Ru1 7.7(2)
C21 C22 P4 C24 141.28(19)
C21 C22 P4 C27 -125.22(19)
C22 P4 Ru1 P1 106.68(10)
C22 P4 Ru1 P2 -165.30(10)
C22 P4 Ru1 P3 12.49(10)
C22 P4 Ru1 Si1 -74.34(10)
C22 C21 P3 Ru1 39.83(19)
C22 C21 P3 C16 172.08(18)
C22 C21 P3 C19 -92.44(19)
C23 C24 P4 Ru1 -40.6(2)
C23 C24 P4 C22 -161.87(19)
C23 C24 P4 C27 94.0(2)
C24 P4 Ru1 P1 -8.92(10)
C24 P4 Ru1 P2 79.10(10)
C24 P4 Ru1 P3 -103.11(10)
C24 P4 Ru1 Si1 170.06(10)
C25 C24 P4 Ru1 -163.79(12)
C25 C24 P4 C22 75.00(18)
C25 C24 P4 C27 -29.14(17)
C26 C25 C24 P4 48.0(2)
C26 C25 C24 C23 -76.2(3)
C26 C27 P4 Ru1 140.81(14)
C26 C27 P4 C22 -94.30(18)
C26 C27 P4 C24 3.29(18)
C27 P4 Ru1 P1 -131.11(9)
C27 P4 Ru1 P2 -43.09(10)
C27 P4 Ru1 P3 134.70(10)
C27 P4 Ru1 Si1 47.87(10)
C27 C26 C25 C24 -47.3(3)
C28 C27 P4 Ru1 -95.12(19)
C28 C27 P4 C22 29.8(2)
C28 C27 P4 C24 127.4(2)
C28 C27 C26 C25 -102.6(2)
C29 C30 Si1 Ru1 -127.64(19)
C29 C30 Si1 C31 97.5(2)
C32 C31 Si1 Ru1 167.61(15)
C32 C31 Si1 C30 -58.5(2)
P5 Ru2 Si2 C62 -17.02(12)
P5 Ru2 Si2 C63 107.85(11)
P5 C34 C35 C36 44.0(2)
P5 C39 C40 P6 55.94(18)
P6 Ru2 Si2 C62 -91.96(10)
P6 Ru2 Si2 C63 32.91(10)
P6 C42 C43 C44 -30.2(3)
P7 Ru2 Si2 C62 82.08(10)
P7 Ru2 Si2 C63 -153.05(10)
P7 C48 C49 C50 46.8(3)
P7 C53 C54 P8 -36.1(2)
P8 Ru2 Si2 C62 165.38(10)
P8 Ru2 Si2 C63 -69.75(10)
P8 C56 C57 C58 22.9(3)
C33 C34 P5 Ru2 -37.0(2)
C33 C34 P5 C37 96.6(2)
C33 C34 P5 C39 -158.8(2)
C33 C34 C35 C36 -81.2(3)
C34 P5 Ru2 P6 -107.91(11)
C34 P5 Ru2 P7 78.50(11)
C34 P5 Ru2 P8 -7.07(12)
C34 P5 Ru2 Si2 175.51(11)
C34 C35 C36 C37 -44.4(3)
C35 C34 P5 Ru2 -160.32(13)
C35 C34 P5 C37 -26.74(18)
C35 C34 P5 C39 77.92(18)
C35 C36 C37 P5 22.9(3)
C35 C36 C37 C38 -104.0(3)
C36 C37 P5 Ru2 145.76(15)
C36 C37 P5 C34 2.75(19)
C36 C37 P5 C39 -94.71(19)
C37 P5 Ru2 P6 127.09(9)
C37 P5 Ru2 P7 -46.49(9)
C37 P5 Ru2 P8 -132.06(9)
C37 P5 Ru2 Si2 50.52(11)
C38 C37 P5 Ru2 -88.40(19)
C38 C37 P5 C34 128.6(2)
C38 C37 P5 C39 31.1(2)
C39 P5 Ru2 P6 9.51(8)
C39 P5 Ru2 P7 -164.08(8)
C39 P5 Ru2 P8 110.35(8)
C39 P5 Ru2 Si2 -67.06(10)
C39 C40 P6 Ru2 -47.54(17)
C39 C40 P6 C42 79.86(17)
C39 C40 P6 C45 174.34(16)
C40 P6 Ru2 P5 17.32(8)
C40 P6 Ru2 P7 105.5(2)
C40 P6 Ru2 P8 -93.79(8)
C40 P6 Ru2 Si2 174.46(8)
C40 C39 P5 Ru2 -41.37(17)
C40 C39 P5 C34 97.69(17)
C40 C39 P5 C37 -167.54(16)
C41 C42 P6 Ru2 -9.6(3)
C41 C42 P6 C40 -125.9(2)
C41 C42 P6 C45 131.8(2)
C41 C42 C43 C44 -160.0(2)
C42 P6 Ru2 P5 -93.54(10)
C42 P6 Ru2 P7 -5.3(2)
C42 P6 Ru2 P8 155.35(10)
C42 P6 Ru2 Si2 63.60(10)
C42 C43 C44 C45 47.8(3)
C43 C42 P6 Ru2 -136.52(16)
C43 C42 P6 C40 107.11(19)
C43 C42 P6 C45 4.8(2)
C43 C44 C45 P6 -42.1(3)
C43 C44 C45 C46 -169.6(2)
C44 C45 P6 Ru2 158.40(15)
C44 C45 P6 C40 -76.5(2)
C44 C45 P6 C42 21.2(2)
C45 P6 Ru2 P5 139.98(11)
C45 P6 Ru2 P7 -131.8(2)
C45 P6 Ru2 P8 28.87(11)
C45 P6 Ru2 Si2 -62.88(11)
C46 C45 P6 Ru2 -76.8(2)
C46 C45 P6 C40 48.2(2)
C46 C45 P6 C42 146.0(2)
C47 C48 P7 Ru2 -42.7(2)
C47 C48 P7 C51 92.8(2)
C47 C48 P7 C53 -163.6(2)
C47 C48 C49 C50 -75.9(3)
C48 P7 Ru2 P5 103.63(11)
C48 P7 Ru2 P6 16.2(3)
C48 P7 Ru2 P8 -144.85(11)
C48 P7 Ru2 Si2 -52.98(11)
C48 C49 C50 C51 -46.3(3)
C49 C48 P7 Ru2 -163.88(15)
C49 C48 P7 C51 -28.4(2)
C49 C48 P7 C53 75.2(2)
C49 C50 C51 P7 23.1(3)
C49 C50 C51 C52 -104.7(3)
C50 C51 P7 Ru2 137.15(17)
C50 C51 P7 C48 3.5(2)
C50 C51 P7 C53 -99.6(2)
C51 P7 Ru2 P5 -17.56(11)
C51 P7 Ru2 P6 -105.0(2)
C51 P7 Ru2 P8 93.96(11)
C51 P7 Ru2 Si2 -174.17(11)
C52 C51 P7 Ru2 -98.11(19)
C52 C51 P7 C48 128.3(2)
C52 C51 P7 C53 25.2(2)
C53 P7 Ru2 P5 -138.41(9)
C53 P7 Ru2 P6 134.2(2)
C53 P7 Ru2 P8 -26.88(9)
C53 P7 Ru2 Si2 64.98(9)
C53 C54 P8 Ru2 13.8(2)
C53 C54 P8 C56 -117.84(19)
C53 C54 P8 C59 147.89(19)
C54 P8 Ru2 P5 104.20(9)
C54 P8 Ru2 P6 -168.27(9)
C54 P8 Ru2 P7 9.62(9)
C54 P8 Ru2 Si2 -76.83(9)
C54 C53 P7 Ru2 43.60(19)
C54 C53 P7 C48 173.83(18)
C54 C53 P7 C51 -90.28(19)
C55 C56 P8 Ru2 -92.79(18)
C55 C56 P8 C54 30.8(2)
C55 C56 P8 C59 128.42(19)
C55 C56 C57 C58 -104.5(2)
C56 P8 Ru2 P5 -135.24(9)
C56 P8 Ru2 P6 -47.72(9)
C56 P8 Ru2 P7 130.17(9)
C56 P8 Ru2 Si2 43.72(9)
C56 C57 C58 C59 -45.1(3)
C57 C56 P8 Ru2 141.67(14)
C57 C56 P8 C54 -94.71(18)
C57 C56 P8 C59 2.88(18)
C57 C58 C59 P8 45.3(2)
C57 C58 C59 C60 -80.3(3)
C58 C59 P8 Ru2 -162.61(13)
C58 C59 P8 C54 76.14(18)
C58 C59 P8 C56 -27.31(18)
C59 P8 Ru2 P5 -11.48(11)
C59 P8 Ru2 P6 76.05(10)
C59 P8 Ru2 P7 -106.07(10)
C59 P8 Ru2 Si2 167.49(10)
C60 C59 P8 Ru2 -38.6(2)
C60 C59 P8 C54 -159.84(19)
C60 C59 P8 C56 96.70(19)
C61 C62 Si2 Ru2 -126.87(18)
C61 C62 Si2 C63 98.6(2)
C64 C63 Si2 Ru2 169.34(16)
C64 C63 Si2 C62 -56.7(2)
